data_4029605
loop_
_publ_author_name
'Ishihara, Jun'
'Tsuru, Hiroaki'
'Hatakeyama, Susumi'

_publ_section_title
;
 Total synthesis of (-)-dihydrosporothriolide utilizing an indium-mediated
 reformatsky-claisen rearrangement.
;
_journal_issue 12
_journal_name_full 'The Journal of organic chemistry'
_journal_page_first 5908
_journal_page_last 5913
_journal_paper_doi 10.1021/jo5008948
_journal_volume 79
_journal_year 2014
_chemical_formula_moiety 'C13 H20 O4'
_chemical_formula_sum 'C13 H20 O4'
_chemical_formula_weight 240.30
_space_group_IT_number 5
_symmetry_cell_setting monoclinic
_symmetry_Int_Tables_number 5
_symmetry_space_group_name_Hall 'C 2y'
_symmetry_space_group_name_H-M 'C 1 2 1'
_atom_sites_solution_hydrogens geom
_atom_sites_solution_primary direct
_atom_sites_solution_secondary difmap
_cell_angle_alpha 90.0000
_cell_angle_beta 103.21(2)
_cell_angle_gamma 90.0000
_cell_formula_units_Z 4
_cell_length_a 9.981(13)
_cell_length_b 8.448(10)
_cell_length_c 15.97(2)
_cell_measurement_reflns_used 2387
_cell_measurement_temperature 93
_cell_measurement_theta_max 27.49
_cell_measurement_theta_min 3.20
_cell_volume 1311(3)
_computing_cell_refinement CrystalClear
_computing_data_collection 'CrystalClear (Rigaku Inc., 2008)'
_computing_data_reduction CrystalClear
_computing_molecular_graphics 'CrystalStructure 4.0'
_computing_publication_material 'CrystalStructure 4.0 (Rigaku, 2010)'
_computing_structure_refinement 'SHELXL97 (Sheldrick, 2008)'
_computing_structure_solution 'SHELXS97 (Sheldrick, 2008)'
_diffrn_ambient_temperature 93
_diffrn_detector_area_resol_mean 7.111
_diffrn_measured_fraction_theta_full 0.996
_diffrn_measured_fraction_theta_max 0.996
_diffrn_measurement_device_type 'Rigaku Saturn724'
_diffrn_measurement_method \w
_diffrn_radiation_type 'Mo K\a'
_diffrn_radiation_wavelength 0.71075
_diffrn_reflns_av_R_equivalents 0.0415
_diffrn_reflns_limit_h_max 12
_diffrn_reflns_limit_h_min -12
_diffrn_reflns_limit_k_max 10
_diffrn_reflns_limit_k_min -10
_diffrn_reflns_limit_l_max 20
_diffrn_reflns_limit_l_min -20
_diffrn_reflns_number 5444
_diffrn_reflns_theta_full 27.41
_diffrn_reflns_theta_max 27.41
_diffrn_standards_number 0
_exptl_absorpt_coefficient_mu 0.089
_exptl_absorpt_correction_T_max 0.995
_exptl_absorpt_correction_T_min 0.910
_exptl_absorpt_correction_type multi-scan
_exptl_absorpt_process_details 'REQAB (Rigaku, 1998)'
_exptl_crystal_colour colorless
_exptl_crystal_density_diffrn 1.218
_exptl_crystal_density_method 'not measured'
_exptl_crystal_description block
_exptl_crystal_F_000 520.00
_exptl_crystal_size_max 0.160
_exptl_crystal_size_mid 0.120
_exptl_crystal_size_min 0.060
_refine_diff_density_max 0.200
_refine_diff_density_min -0.190
_refine_ls_extinction_method none
_refine_ls_goodness_of_fit_ref 0.995
_refine_ls_hydrogen_treatment constr
_refine_ls_number_parameters 154
_refine_ls_number_reflns 1593
_refine_ls_number_restraints 1
_refine_ls_R_factor_gt 0.0386
_refine_ls_shift/su_max 0.000
_refine_ls_structure_factor_coef Fsqd
_refine_ls_weighting_details 'w = 1/[\s^2^(Fo^2^)+(0.0422P)^2^+0.0000P] where P=(Fo^2^+2Fc^2^)/3'
_refine_ls_weighting_scheme calc
_refine_ls_wR_factor_ref 0.0830
_reflns_number_gt 1341
_reflns_number_total 1593
_reflns_threshold_expression F^2^>2.0\s(F^2^)
_cod_data_source_file jo5008948_si_001.cif
_cod_data_source_block 1350a
_cod_depositor_comments 'Adding full bibliography for 4029605.cif.'
_cod_database_code 4029605

loop_
_symmetry_equiv_pos_site_id
_symmetry_equiv_pos_as_xyz
1 +X,+Y,+Z
2 -X,+Y,-Z
3 1/2+X,1/2+Y,+Z
4 1/2-X,1/2+Y,-Z

loop_
_atom_site_label
_atom_site_type_symbol
_atom_site_fract_x
_atom_site_fract_y
_atom_site_fract_z
_atom_site_U_iso_or_equiv
_atom_site_adp_type
_atom_site_occupancy
_atom_site_symmetry_multiplicity
_atom_site_calc_flag
_atom_site_refinement_flags
O1 O 0.39322(14) 0.50517(19) 0.26833(10) 0.0197(4) Uani 1.0 4 d .
O2 O 0.50496(17) 0.6337(2) 0.38654(11) 0.0265(4) Uani 1.0 4 d .
O3 O 0.10626(14) 0.50614(19) 0.30285(10) 0.0198(4) Uani 1.0 4 d .
O4 O 0.03480(16) 0.70744(19) 0.37289(11) 0.0259(5) Uani 1.0 4 d .
C1 C 0.2893(2) 0.3805(3) 0.24600(14) 0.0180(5) Uani 1.0 4 d .
C2 C 0.2127(2) 0.3847(3) 0.31873(14) 0.0168(5) Uani 1.0 4 d .
C3 C 0.3201(2) 0.4473(3) 0.39576(14) 0.0150(5) Uani 1.0 4 d .
C4 C 0.4185(2) 0.5387(3) 0.35316(14) 0.0182(5) Uani 1.0 4 d .
C5 C 0.2402(2) 0.5580(3) 0.44270(14) 0.0160(5) Uani 1.0 4 d .
C6 C 0.1173(3) 0.6037(3) 0.37210(15) 0.0189(5) Uani 1.0 4 d .
C7 C 0.1900(3) 0.4811(3) 0.51639(14) 0.0183(5) Uani 1.0 4 d .
C8 C 0.2048(3) 0.4071(3) 0.15561(13) 0.0212(5) Uani 1.0 4 d .
C9 C 0.2915(3) 0.3985(4) 0.08828(14) 0.0240(6) Uani 1.0 4 d .
C10 C 0.2040(3) 0.4056(4) -0.00389(14) 0.0256(6) Uani 1.0 4 d .
C11 C 0.2878(3) 0.4050(4) -0.07231(15) 0.0253(6) Uani 1.0 4 d .
C12 C 0.1985(3) 0.4042(4) -0.16336(14) 0.0292(6) Uani 1.0 4 d .
C13 C 0.2789(3) 0.4079(5) -0.23244(17) 0.0416(7) Uani 1.0 4 d .
H1 H 0.3373 0.2763 0.2478 0.0216 Uiso 1.0 4 calc R
H2 H 0.1763 0.2785 0.3301 0.0201 Uiso 1.0 4 calc R
H3 H 0.3674 0.3602 0.4337 0.0180 Uiso 1.0 4 calc R
H5 H 0.2966 0.6538 0.4638 0.0192 Uiso 1.0 4 calc R
H7A H 0.2693 0.4512 0.5622 0.0220 Uiso 1.0 4 calc R
H7B H 0.1360 0.3864 0.4953 0.0220 Uiso 1.0 4 calc R
H7C H 0.1324 0.5563 0.5391 0.0220 Uiso 1.0 4 calc R
H8A H 0.1603 0.5123 0.1525 0.0254 Uiso 1.0 4 calc R
H8B H 0.1312 0.3262 0.1423 0.0254 Uiso 1.0 4 calc R
H9A H 0.3449 0.2986 0.0961 0.0288 Uiso 1.0 4 calc R
H9B H 0.3578 0.4875 0.0974 0.0288 Uiso 1.0 4 calc R
H10A H 0.1407 0.3138 -0.0135 0.0307 Uiso 1.0 4 calc R
H10B H 0.1471 0.5028 -0.0105 0.0307 Uiso 1.0 4 calc R
H11A H 0.3479 0.3104 -0.0642 0.0303 Uiso 1.0 4 calc R
H11B H 0.3477 0.4998 -0.0647 0.0303 Uiso 1.0 4 calc R
H12A H 0.1403 0.3080 -0.1711 0.0350 Uiso 1.0 4 calc R
H12B H 0.1365 0.4971 -0.1706 0.0350 Uiso 1.0 4 calc R
H13A H 0.2151 0.4077 -0.2891 0.0499 Uiso 1.0 4 calc R
H13B H 0.3385 0.3145 -0.2271 0.0499 Uiso 1.0 4 calc R
H13C H 0.3355 0.5039 -0.2262 0.0499 Uiso 1.0 4 calc R

loop_
_atom_site_aniso_label
_atom_site_aniso_U_11
_atom_site_aniso_U_22
_atom_site_aniso_U_33
_atom_site_aniso_U_12
_atom_site_aniso_U_13
_atom_site_aniso_U_23
O1 0.0170(8) 0.0252(9) 0.0174(8) -0.0014(8) 0.0048(7) 0.0026(7)
O2 0.0202(9) 0.0329(10) 0.0257(10) -0.0079(8) 0.0038(8) -0.0004(8)
O3 0.0133(7) 0.0271(9) 0.0185(9) 0.0054(8) 0.0024(6) 0.0018(7)
O4 0.0229(9) 0.0281(9) 0.0284(11) 0.0121(9) 0.0091(8) 0.0079(8)
C1 0.0165(10) 0.0195(12) 0.0189(12) 0.0023(10) 0.0056(9) -0.0004(10)
C2 0.0153(10) 0.0178(12) 0.0175(12) 0.0019(10) 0.0042(9) 0.0019(10)
C3 0.0125(10) 0.0152(12) 0.0168(11) 0.0019(9) 0.0026(9) 0.0015(9)
C4 0.0129(10) 0.0214(13) 0.0191(12) 0.0048(11) 0.0011(9) 0.0032(10)
C5 0.0153(11) 0.0143(11) 0.0180(12) 0.0013(10) 0.0028(9) 0.0006(9)
C6 0.0177(11) 0.0204(12) 0.0211(13) 0.0008(11) 0.0097(10) 0.0059(10)
C7 0.0175(11) 0.0196(12) 0.0177(11) 0.0024(10) 0.0037(9) 0.0017(10)
C8 0.0200(11) 0.0295(13) 0.0140(12) 0.0035(12) 0.0039(9) -0.0016(11)
C9 0.0215(11) 0.0326(13) 0.0186(12) 0.0015(12) 0.0057(10) -0.0013(11)
C10 0.0249(12) 0.0347(14) 0.0166(12) 0.0028(12) 0.0037(10) 0.0007(11)
C11 0.0255(12) 0.0330(13) 0.0171(12) 0.0005(13) 0.0046(10) -0.0014(11)
C12 0.0322(14) 0.0365(15) 0.0178(13) 0.0018(14) 0.0037(11) 0.0004(12)
C13 0.0449(16) 0.0552(18) 0.0264(15) 0.0017(17) 0.0118(13) -0.0003(15)

loop_
_atom_type_symbol
_atom_type_description
_atom_type_scat_dispersion_real
_atom_type_scat_dispersion_imag
_atom_type_scat_source
C C 0.0033 0.0016
;
International Tables for Crystallography
(1992, Vol. C, Tables 4.2.6.8 and 6.1.1.4)
;
H H 0.0000 0.0000
;
International Tables for Crystallography
(1992, Vol. C, Table 6.1.1.4)
;
O O 0.0106 0.0060
;
International Tables for Crystallography
(1992, Vol. C, Tables 4.2.6.8 and 6.1.1.4)
;

loop_
_geom_angle_atom_site_label_1
_geom_angle_atom_site_label_2
_geom_angle_atom_site_label_3
_geom_angle
_geom_angle_publ_flag
C1 O1 C4 110.79(18) yes
C2 O3 C6 111.35(16) yes
O1 C1 C2 104.33(18) yes
O1 C1 C8 109.57(19) yes
C2 C1 C8 117.1(2) yes
O3 C2 C1 110.80(19) yes
O3 C2 C3 104.22(19) yes
C1 C2 C3 103.8(2) yes
C2 C3 C4 102.8(2) yes
C2 C3 C5 104.87(19) yes
C4 C3 C5 111.7(2) yes
O1 C4 O2 122.2(3) yes
O1 C4 C3 110.43(18) yes
O2 C4 C3 127.3(3) yes
C3 C5 C6 102.4(2) yes
C3 C5 C7 114.7(2) yes
C6 C5 C7 109.3(2) yes
O3 C6 O4 121.3(2) yes
O3 C6 C5 110.6(2) yes
O4 C6 C5 128.1(3) yes
C1 C8 C9 112.5(2) yes
C8 C9 C10 112.6(2) yes
C9 C10 C11 113.8(2) yes
C10 C11 C12 112.9(2) yes
C11 C12 C13 114.0(3) yes
O1 C1 H1 108.523 no
C2 C1 H1 108.534 no
C8 C1 H1 108.522 no
O3 C2 H2 112.462 no
C1 C2 H2 112.465 no
C3 C2 H2 112.463 no
C2 C3 H3 112.309 no
C4 C3 H3 112.304 no
C5 C3 H3 112.304 no
C3 C5 H5 110.058 no
C6 C5 H5 110.063 no
C7 C5 H5 110.066 no
C5 C7 H7A 109.472 no
C5 C7 H7B 109.480 no
C5 C7 H7C 109.469 no
H7A C7 H7B 109.469 no
H7A C7 H7C 109.474 no
H7B C7 H7C 109.464 no
C1 C8 H8A 109.102 no
C1 C8 H8B 109.098 no
C9 C8 H8A 109.109 no
C9 C8 H8B 109.101 no
H8A C8 H8B 107.837 no
C8 C9 H9A 109.088 no
C8 C9 H9B 109.091 no
C10 C9 H9A 109.087 no
C10 C9 H9B 109.080 no
H9A C9 H9B 107.830 no
C9 C10 H10A 108.804 no
C9 C10 H10B 108.798 no
C11 C10 H10A 108.795 no
C11 C10 H10B 108.790 no
H10A C10 H10B 107.678 no
C10 C11 H11A 109.008 no
C10 C11 H11B 109.014 no
C12 C11 H11A 109.020 no
C12 C11 H11B 109.019 no
H11A C11 H11B 107.795 no
C11 C12 H12A 108.758 no
C11 C12 H12B 108.758 no
C13 C12 H12A 108.765 no
C13 C12 H12B 108.768 no
H12A C12 H12B 107.653 no
C12 C13 H13A 109.467 no
C12 C13 H13B 109.480 no
C12 C13 H13C 109.469 no
H13A C13 H13B 109.465 no
H13A C13 H13C 109.471 no
H13B C13 H13C 109.475 no

loop_
_geom_bond_atom_site_label_1
_geom_bond_atom_site_label_2
_geom_bond_distance
_geom_bond_publ_flag
O1 C1 1.464(3) yes
O1 C4 1.350(4) yes
O2 C4 1.209(3) yes
O3 C2 1.457(3) yes
O3 C6 1.363(3) yes
O4 C6 1.205(3) yes
C1 C2 1.529(4) yes
C1 C8 1.513(4) yes
C2 C3 1.529(3) yes
C3 C4 1.526(4) yes
C3 C5 1.532(4) yes
C5 C6 1.514(4) yes
C5 C7 1.525(4) yes
C8 C9 1.528(4) yes
C9 C10 1.532(4) yes
C10 C11 1.520(4) yes
C11 C12 1.522(4) yes
C12 C13 1.506(5) yes
C1 H1 1.000 no
C2 H2 1.000 no
C3 H3 1.000 no
C5 H5 1.000 no
C7 H7A 0.980 no
C7 H7B 0.980 no
C7 H7C 0.980 no
C8 H8A 0.990 no
C8 H8B 0.990 no
C9 H9A 0.990 no
C9 H9B 0.990 no
C10 H10A 0.990 no
C10 H10B 0.990 no
C11 H11A 0.990 no
C11 H11B 0.990 no
C12 H12A 0.990 no
C12 H12B 0.990 no
C13 H13A 0.980 no
C13 H13B 0.980 no
C13 H13C 0.980 no

loop_
_geom_contact_atom_site_label_1
_geom_contact_atom_site_label_2
_geom_contact_distance
_geom_contact_publ_flag
_geom_contact_site_symmetry_2
O1 O3 3.038(5) no .
O1 C5 3.497(5) no .
O1 C9 2.962(5) no .
O2 C1 3.470(4) no .
O2 C2 3.558(4) no .
O2 C5 3.047(5) no .
O3 C4 3.048(5) no .
O3 C7 3.327(5) no .
O3 C8 2.873(4) no .
O4 C2 3.470(4) no .
O4 C3 3.550(5) no .
O4 C7 3.112(4) no .
C1 C6 3.484(5) no .
C2 C7 3.317(5) no .
C4 C6 3.138(5) no .
C4 C8 3.558(5) no .
O1 O4 3.167(4) no 3_545
O1 C13 3.546(6) no 2_655
O2 C2 3.316(4) no 3_555
O2 C5 3.338(4) no 2_656
O2 C7 3.343(5) no 2_656
O3 C12 3.443(4) no 2_555
O4 O1 3.167(4) no 3_455
O4 C1 3.159(4) no 3_455
O4 C2 3.472(5) no 3_455
O4 C3 3.031(4) no 3_455
O4 C4 3.019(4) no 3_455
C1 O4 3.159(4) no 3_545
C2 O2 3.316(4) no 3_445
C2 O4 3.472(5) no 3_545
C3 O4 3.031(4) no 3_545
C4 O4 3.019(4) no 3_545
C5 O2 3.338(4) no 2_656
C7 O2 3.343(5) no 2_656
C12 O3 3.443(4) no 2_555
C13 O1 3.546(6) no 2_655
O1 H2 3.2099 no .
O1 H3 2.9745 no .
O1 H8A 2.6202 no .
O1 H8B 3.2819 no .
O1 H9A 3.1992 no .
O1 H9B 2.6748 no .
O2 H3 2.8744 no .
O2 H5 2.6554 no .
O3 H1 3.2848 no .
O3 H3 3.1923 no .
O3 H5 3.0889 no .
O3 H7B 3.1833 no .
O3 H8A 2.5785 no .
O3 H8B 3.0399 no .
O4 H5 2.7218 no .
O4 H7B 3.3602 no .
O4 H7C 2.9055 no .
C1 H3 2.9240 no .
C1 H9A 2.6692 no .
C1 H9B 2.7669 no .
C2 H5 3.2176 no .
C2 H7B 3.0852 no .
C2 H8A 2.8012 no .
C2 H8B 2.7925 no .
C3 H1 2.8074 no .
C3 H7A 2.8166 no .
C3 H7B 2.7386 no .
C3 H7C 3.3996 no .
C4 H1 2.7890 no .
C4 H2 3.2262 no .
C4 H5 2.5559 no .
C5 H2 2.9483 no .
C6 H2 2.9198 no .
C6 H3 3.2110 no .
C6 H7A 3.3267 no .
C6 H7B 2.6650 no .
C6 H7C 2.6664 no .
C7 H2 3.4081 no .
C7 H3 2.6444 no .
C8 H2 3.0630 no .
C8 H10A 2.7448 no .
C8 H10B 2.7060 no .
C9 H1 2.6894 no .
C9 H11A 2.7250 no .
C9 H11B 2.7645 no .
C10 H8A 2.7812 no .
C10 H8B 2.6829 no .
C10 H12A 2.7267 no .
C10 H12B 2.7050 no .
C11 H9A 2.7679 no .
C11 H9B 2.7298 no .
C11 H13A 3.3705 no .
C11 H13B 2.7420 no .
C11 H13C 2.7374 no .
C12 H10A 2.6965 no .
C12 H10B 2.7363 no .
C13 H11A 2.7423 no .
C13 H11B 2.7211 no .
H1 H2 2.2965 no .
H1 H3 2.9987 no .
H1 H8A 2.8613 no .
H1 H8B 2.3804 no .
H1 H9A 2.4487 no .
H1 H9B 3.0362 no .
H2 H3 2.3264 no .
H2 H7B 2.9046 no .
H2 H8A 3.4289 no .
H2 H8B 2.9563 no .
H3 H5 2.6533 no .
H3 H7A 2.5839 no .
H3 H7B 2.7183 no .
H3 H7C 3.5896 no .
H5 H7A 2.3796 no .
H5 H7B 2.8791 no .
H5 H7C 2.3893 no .
H8A H9A 2.8677 no .
H8A H9B 2.3447 no .
H8A H10A 3.1048 no .
H8A H10B 2.5768 no .
H8B H9A 2.4219 no .
H8B H9B 2.8678 no .
H8B H10A 2.5129 no .
H8B H10B 2.8946 no .
H9A H10A 2.3675 no .
H9A H10B 2.8692 no .
H9A H11A 2.5686 no .
H9A H11B 3.0845 no .
H9B H10A 2.8693 no .
H9B H10B 2.3980 no .
H9B H11A 2.9651 no .
H9B H11B 2.5700 no .
H10A H11A 2.3874 no .
H10A H11B 2.8598 no .
H10A H12A 2.5153 no .
H10A H12B 2.9397 no .
H10B H11A 2.8599 no .
H10B H11B 2.3557 no .
H10B H12A 3.0346 no .
H10B H12B 2.5347 no .
H11A H12A 2.3641 no .
H11A H12B 2.8610 no .
H11A H13B 2.5802 no .
H11A H13C 3.0372 no .
H11B H12A 2.8611 no .
H11B H12B 2.3813 no .
H11B H13B 3.0113 no .
H11B H13C 2.5526 no .
H12A H13A 2.3368 no .
H12A H13B 2.3503 no .
H12A H13C 2.8442 no .
H12B H13A 2.3334 no .
H12B H13B 2.8442 no .
H12B H13C 2.3536 no .
O1 H12A 2.9716 no 4_555
O1 H13B 3.3178 no 2_655
O1 H13B 3.4516 no 4_555
O1 H13C 2.9361 no 2_655
O2 H2 2.4367 no 3_555
O2 H5 2.7378 no 2_656
O2 H7A 2.6979 no 2_656
O2 H7B 2.8716 no 3_555
O2 H7B 3.3637 no 4_556
O2 H13A 3.3227 no 4_555
O2 H13C 3.4876 no 2_655
O3 H1 3.4793 no 3_455
O3 H12A 3.3041 no 2_555
O3 H12B 2.8280 no 2_555
O3 H13A 3.2718 no 2_555
O3 H13B 2.9763 no 4_555
O4 H1 2.5319 no 3_455
O4 H2 3.5377 no 3_455
O4 H3 2.4777 no 3_455
O4 H3 3.2831 no 4_556
O4 H7A 2.8655 no 4_556
O4 H7C 2.7319 no 2_556
O4 H13A 3.5913 no 2_555
O4 H13A 3.5231 no 4_555
O4 H13B 3.0308 no 4_555
C1 H12B 3.5909 no 4_545
C1 H13C 3.4049 no 4_545
C2 H13C 3.5272 no 4_545
C3 H7C 3.4631 no 4_546
C4 H2 3.3602 no 3_555
C4 H7A 3.1868 no 2_656
C4 H13A 3.4521 no 4_555
C4 H13C 3.5363 no 2_655
C5 H3 3.5408 no 4_556
C5 H7A 3.3238 no 4_556
C5 H7B 3.1062 no 4_556
C6 H1 3.3667 no 3_455
C6 H7A 3.2341 no 4_556
C6 H7C 3.1617 no 2_556
C6 H13A 3.4882 no 4_555
C6 H13B 3.0328 no 4_555
C7 H2 3.5509 no 4_556
C7 H3 3.3808 no 4_556
C7 H5 2.7827 no 4_546
C7 H7B 3.3148 no 2_556
C7 H7C 3.2002 no 2_556
C7 H13A 3.1207 no 1_556
C8 H12B 3.5516 no 2_555
C10 H10A 3.5982 no 2_555
C11 H9A 3.5672 no 4_555
C12 H1 3.4069 no 4_555
C12 H8A 3.5872 no 4_545
C12 H8B 3.4474 no 2_555
C12 H9A 3.5580 no 4_555
C13 H1 3.3109 no 4_555
C13 H2 3.5709 no 4_555
C13 H7A 3.2798 no 1_554
C13 H8A 3.5796 no 4_545
H1 O3 3.4793 no 3_545
H1 O4 2.5319 no 3_545
H1 C6 3.3667 no 3_545
H1 C12 3.4069 no 4_545
H1 C13 3.3109 no 4_545
H1 H12B 2.7013 no 4_545
H1 H13A 3.2496 no 4_545
H1 H13B 3.3426 no 2_655
H1 H13C 2.8492 no 4_545
H2 O2 2.4367 no 3_445
H2 O4 3.5377 no 3_545
H2 C4 3.3602 no 3_445
H2 C7 3.5509 no 4_546
H2 C13 3.5709 no 4_545
H2 H5 3.4067 no 4_546
H2 H7A 3.2363 no 4_546
H2 H7C 3.1165 no 4_546
H2 H12A 3.5807 no 2_555
H2 H13A 3.4263 no 4_545
H2 H13C 2.8389 no 4_545
H3 O4 2.4777 no 3_545
H3 O4 3.2831 no 4_546
H3 C5 3.5408 no 4_546
H3 C7 3.3808 no 4_546
H3 H3 2.9876 no 2_656
H3 H5 3.1020 no 4_546
H3 H7C 2.6041 no 4_546
H5 O2 2.7378 no 2_656
H5 C7 2.7827 no 4_556
H5 H2 3.4067 no 4_556
H5 H3 3.1020 no 4_556
H5 H7A 2.6064 no 4_556
H5 H7B 2.1307 no 4_556
H5 H7C 3.4755 no 4_556
H5 H13A 3.5004 no 4_555
H7A O2 2.6979 no 2_656
H7A O4 2.8655 no 4_546
H7A C4 3.1868 no 2_656
H7A C5 3.3238 no 4_546
H7A C6 3.2341 no 4_546
H7A C13 3.2798 no 1_556
H7A H2 3.2363 no 4_556
H7A H5 2.6064 no 4_546
H7A H13A 2.5803 no 1_556
H7A H13B 3.4753 no 1_556
H7A H13C 3.3224 no 1_556
H7B O2 2.8716 no 3_445
H7B O2 3.3637 no 4_546
H7B C5 3.1062 no 4_546
H7B C7 3.3148 no 2_556
H7B H5 2.1307 no 4_546
H7B H7B 2.7541 no 2_556
H7B H7C 2.9777 no 2_556
H7B H13A 3.3569 no 1_556
H7C O4 2.7319 no 2_556
H7C C3 3.4631 no 4_556
H7C C6 3.1617 no 2_556
H7C C7 3.2002 no 2_556
H7C H2 3.1165 no 4_556
H7C H3 2.6041 no 4_556
H7C H5 3.4755 no 4_546
H7C H7B 2.9777 no 2_556
H7C H7C 2.6527 no 2_556
H7C H13A 2.9576 no 1_556
H8A C12 3.5872 no 4_555
H8A C13 3.5796 no 4_555
H8A H10B 3.3736 no 2_555
H8A H11A 2.8783 no 4_555
H8A H12A 3.5315 no 2_555
H8A H12A 3.1659 no 4_555
H8A H12B 3.0438 no 2_555
H8A H13B 2.8157 no 4_555
H8B C12 3.4474 no 2_555
H8B H10A 3.0083 no 2_555
H8B H10B 3.4208 no 2_555
H8B H11B 3.0494 no 4_545
H8B H12A 2.8547 no 2_555
H8B H12B 3.1597 no 2_555
H8B H12B 3.5814 no 4_545
H8B H13C 3.0193 no 4_545
H9A C11 3.5672 no 4_545
H9A C12 3.5580 no 4_545
H9A H10B 2.8580 no 4_545
H9A H11A 3.2224 no 2_655
H9A H11B 3.1432 no 4_545
H9A H12B 2.7995 no 4_545
H9A H13B 3.3699 no 2_655
H9B H10A 3.0666 no 4_555
H9B H11A 3.4437 no 2_655
H9B H11A 3.3825 no 4_555
H9B H11B 3.1027 no 2_655
H9B H12A 2.9506 no 4_555
H9B H13B 3.5696 no 2_655
H9B H13C 3.2775 no 2_655
H10A C10 3.5982 no 2_555
H10A H8B 3.0083 no 2_555
H10A H9B 3.0666 no 4_545
H10A H10A 2.9367 no 2_555
H10A H10B 3.3841 no 2_555
H10A H10B 3.3412 no 4_545
H10A H11B 2.9235 no 4_545
H10B H8A 3.3736 no 2_555
H10B H8B 3.4208 no 2_555
H10B H9A 2.8580 no 4_555
H10B H10A 3.3841 no 2_555
H10B H10A 3.3412 no 4_555
H10B H10B 3.0314 no 2_555
H10B H11A 2.8549 no 4_555
H11A H8A 2.8783 no 4_545
H11A H9A 3.2224 no 2_655
H11A H9B 3.4437 no 2_655
H11A H9B 3.3825 no 4_545
H11A H10B 2.8549 no 4_545
H11A H11A 3.2529 no 2_655
H11B H8B 3.0494 no 4_555
H11B H9A 3.1432 no 4_555
H11B H9B 3.1027 no 2_655
H11B H10A 2.9235 no 4_555
H11B H11B 3.2632 no 2_655
H12A O1 2.9716 no 4_545
H12A O3 3.3041 no 2_555
H12A H2 3.5807 no 2_555
H12A H8A 3.5315 no 2_555
H12A H8A 3.1659 no 4_545
H12A H8B 2.8547 no 2_555
H12A H9B 2.9506 no 4_545
H12B O3 2.8280 no 2_555
H12B C1 3.5909 no 4_555
H12B C8 3.5516 no 2_555
H12B H1 2.7013 no 4_555
H12B H8A 3.0438 no 2_555
H12B H8B 3.1597 no 2_555
H12B H8B 3.5814 no 4_555
H12B H9A 2.7995 no 4_555
H13A O2 3.3227 no 4_545
H13A O3 3.2718 no 2_555
H13A O4 3.5913 no 2_555
H13A O4 3.5231 no 4_545
H13A C4 3.4521 no 4_545
H13A C6 3.4882 no 4_545
H13A C7 3.1207 no 1_554
H13A H1 3.2496 no 4_555
H13A H2 3.4263 no 4_555
H13A H5 3.5004 no 4_545
H13A H7A 2.5803 no 1_554
H13A H7B 3.3569 no 1_554
H13A H7C 2.9576 no 1_554
H13B O1 3.3178 no 2_655
H13B O1 3.4516 no 4_545
H13B O3 2.9763 no 4_545
H13B O4 3.0308 no 4_545
H13B C6 3.0328 no 4_545
H13B H1 3.3426 no 2_655
H13B H7A 3.4753 no 1_554
H13B H8A 2.8157 no 4_545
H13B H9A 3.3699 no 2_655
H13B H9B 3.5696 no 2_655
H13C O1 2.9361 no 2_655
H13C O2 3.4876 no 2_655
H13C C1 3.4049 no 4_555
H13C C2 3.5272 no 4_555
H13C C4 3.5363 no 2_655
H13C H1 2.8492 no 4_555
H13C H2 2.8389 no 4_555
H13C H7A 3.3224 no 1_554
H13C H8B 3.0193 no 4_555
H13C H9B 3.2775 no 2_655

loop_
_geom_torsion_atom_site_label_1
_geom_torsion_atom_site_label_2
_geom_torsion_atom_site_label_3
_geom_torsion_atom_site_label_4
_geom_torsion
_geom_torsion_publ_flag
C1 O1 C4 O2 176.94(18) no
C1 O1 C4 C3 -5.6(2) no
C4 O1 C1 C2 21.4(2) no
C4 O1 C1 C8 147.50(17) no
C2 O3 C6 O4 -176.7(2) no
C2 O3 C6 C5 1.9(3) no
C6 O3 C2 C1 -128.25(19) no
C6 O3 C2 C3 -17.2(3) no
O1 C1 C2 O3 83.39(19) no
O1 C1 C2 C3 -27.95(19) no
O1 C1 C8 C9 62.2(3) no
C2 C1 C8 C9 -179.35(17) no
C8 C1 C2 O3 -37.8(3) no
C8 C1 C2 C3 -149.19(19) no
O3 C2 C3 C4 -91.79(19) no
O3 C2 C3 C5 25.1(2) no
C1 C2 C3 C4 24.3(2) no
C1 C2 C3 C5 141.15(17) no
C2 C3 C4 O1 -12.4(3) no
C2 C3 C4 O2 164.8(2) no
C2 C3 C5 C6 -23.5(2) no
C2 C3 C5 C7 94.76(19) no
C4 C3 C5 C6 87.07(19) no
C4 C3 C5 C7 -154.67(15) no
C5 C3 C4 O1 -124.34(18) no
C5 C3 C4 O2 52.9(3) no
C3 C5 C6 O3 14.0(3) no
C3 C5 C6 O4 -167.5(3) no
C7 C5 C6 O3 -108.0(3) no
C7 C5 C6 O4 70.5(3) no
C1 C8 C9 C10 173.18(19) no
C8 C9 C10 C11 177.3(2) no
C9 C10 C11 C12 177.2(3) no
C10 C11 C12 C13 178.5(3) no
